data_1557560
loop_
_publ_author_name
'Colaneri, Michael J.'
'Teat, Simon J.'
'Vitali, Jacqueline'

_publ_section_title
;
 Electron Paramagnetic Resonance Characteristics and Crystal Structure of
 a Tutton Salt Analog: Copper Doped Cadmium Creatininium Sulfate.
;
_journal_name_full 'The journal of physical chemistry. A'
_journal_paper_doi 10.1021/acs.jpca.0c00004
_journal_year 2020
_chemical_formula_sum 'C8 H32 Cd0.96 Cu0.04 N6 O18 S2'
_chemical_formula_weight 674.96
_space_group_crystal_system monoclinic
_space_group_IT_number 14
_space_group_name_Hall '-P 2yn'
_space_group_name_H-M_alt 'P 1 21/n 1'
_atom_sites_solution_hydrogens mixed
_atom_sites_solution_primary 'intrinsic phasing'
_atom_sites_solution_secondary difmap
_audit_creation_method SHELXL-2018/1
_cell_angle_alpha 90
_cell_angle_beta 110.3710(10)
_cell_angle_gamma 90
_cell_formula_units_Z 2
_cell_length_a 6.5584(3)
_cell_length_b 27.8708(12)
_cell_length_c 7.1955(3)
_cell_measurement_reflns_used 9651
_cell_measurement_temperature 298(2)
_cell_measurement_theta_max 37.3736
_cell_measurement_theta_min 3.1862
_cell_volume 1232.99(9)
_computing_cell_refinement 'Bruker SAINT v8.38a'
_computing_data_collection 'Bruker APEX 3'
_computing_data_reduction 'Bruker SAINT v8.38a'
_computing_molecular_graphics 'Bruker SHELXTL'
_computing_publication_material 'Bruker SHELXTL & local programs'
_computing_structure_refinement 'SHELXL-2018/1 (Sheldrick, 2018)'
_computing_structure_solution 'SHELXT 2014/5 (Sheldrick, 2014)'
_diffrn_ambient_temperature 298(2)
_diffrn_detector_area_resol_mean 7.39
_diffrn_measured_fraction_theta_full 0.999
_diffrn_measured_fraction_theta_max 0.999
_diffrn_measurement_device_type 'Bruker D8 with PHOTONII detector'
_diffrn_measurement_method '\w/\q shutterless scans'
_diffrn_radiation_type synchrotron
_diffrn_radiation_wavelength 0.7288
_diffrn_reflns_av_R_equivalents 0.0367
_diffrn_reflns_av_unetI/netI 0.0198
_diffrn_reflns_Laue_measured_fraction_full 0.999
_diffrn_reflns_Laue_measured_fraction_max 0.999
_diffrn_reflns_limit_h_max 10
_diffrn_reflns_limit_h_min -10
_diffrn_reflns_limit_k_max 46
_diffrn_reflns_limit_k_min -46
_diffrn_reflns_limit_l_max 11
_diffrn_reflns_limit_l_min -11
_diffrn_reflns_number 47044
_diffrn_reflns_point_group_measured_fraction_full 0.999
_diffrn_reflns_point_group_measured_fraction_max 0.999
_diffrn_reflns_theta_full 25.930
_diffrn_reflns_theta_max 37.420
_diffrn_reflns_theta_min 2.998
_diffrn_source 'Advanced Light Source Beamline 12.2.1'
_exptl_absorpt_coefficient_mu 1.209
_exptl_absorpt_correction_T_max 0.760
_exptl_absorpt_correction_T_min 0.660
_exptl_absorpt_correction_type multi-scan
_exptl_absorpt_process_details 'SADABS 2016/2 Bruker AXS Madison WI USA'
_exptl_crystal_colour Colourless
_exptl_crystal_density_diffrn 1.818
_exptl_crystal_description Block
_exptl_crystal_F_000 690
_exptl_crystal_size_max 0.300
_exptl_crystal_size_mid 0.240
_exptl_crystal_size_min 0.240
_refine_diff_density_max 0.543
_refine_diff_density_min -0.559
_refine_diff_density_rms 0.105
_refine_ls_extinction_coef 0.0124(8)
_refine_ls_extinction_expression Fc^*^=kFc[1+0.001xFc^2^\l^3^/sin(2\q)]^-1/4^
_refine_ls_extinction_method 'SHELXL-2018/1 (Sheldrick 2018)'
_refine_ls_goodness_of_fit_ref 1.059
_refine_ls_hydrogen_treatment refU
_refine_ls_matrix_type full
_refine_ls_number_parameters 218
_refine_ls_number_reflns 5956
_refine_ls_number_restraints 0
_refine_ls_restrained_S_all 1.059
_refine_ls_R_factor_all 0.0267
_refine_ls_R_factor_gt 0.0218
_refine_ls_shift/su_max 0.002
_refine_ls_shift/su_mean 0.000
_refine_ls_structure_factor_coef Fsqd
_refine_ls_weighting_details 'w=1/[\s^2^(Fo^2^)+(0.0302P)^2^+0.1730P] where P=(Fo^2^+2Fc^2^)/3'
_refine_ls_weighting_scheme calc
_refine_ls_wR_factor_gt 0.0563
_refine_ls_wR_factor_ref 0.0582
_reflns_Friedel_coverage 0.000
_reflns_number_gt 5333
_reflns_number_total 5956
_reflns_threshold_expression 'I > 2\s(I)'
_cod_data_source_file jp0c00004_si_002.cif
_cod_data_source_block rt_a
_cod_original_sg_symbol_H-M 'P 21/n'
_cod_database_code 1557560
_shelx_shelxl_version_number 2018/1
_shelx_space_group_comment
;
The symmetry employed for this shelxl refinement is uniquely defined
by the following loop, which should always be used as a source of
symmetry information in preference to the above space-group names.
They are only intended as comments.
;
_shelx_estimated_absorpt_t_min 0.713
_shelx_estimated_absorpt_t_max 0.760

loop_
_space_group_symop_operation_xyz
'x, y, z'
'-x+1/2, y+1/2, -z+1/2'
'-x, -y, -z'
'x-1/2, -y-1/2, z-1/2'

loop_
_atom_site_label
_atom_site_type_symbol
_atom_site_fract_x
_atom_site_fract_y
_atom_site_fract_z
_atom_site_U_iso_or_equiv
_atom_site_adp_type
_atom_site_occupancy
_atom_site_site_symmetry_order
_atom_site_calc_flag
_atom_site_refinement_flags_posn
_atom_site_refinement_flags_adp
_atom_site_refinement_flags_occupancy
_atom_site_disorder_assembly
_atom_site_disorder_group
Cd1 Cd 1.000000 0.500000 0.000000 0.02327(4) Uani 0.962(3) 2 d S . P . .
Cu1 Cu 1.000000 0.500000 0.000000 0.02327(4) Uani 0.038(3) 2 d S . P . .
O1W O 0.67512(14) 0.53431(4) -0.06723(14) 0.0421(2) Uani 1 1 d . . . . .
H1WA H 0.632(3) 0.5486(7) 0.007(3) 0.055(5) Uiso 1 1 d . . . . .
H1WB H 0.576(3) 0.5252(6) -0.160(3) 0.049(4) Uiso 1 1 d . . . . .
O2W O 0.94369(14) 0.45062(3) 0.22633(12) 0.03578(16) Uani 1 1 d . . . . .
H2WA H 1.050(3) 0.4367(6) 0.306(2) 0.042(4) Uiso 1 1 d . . . . .
H2WB H 0.874(3) 0.4639(7) 0.290(3) 0.061(5) Uiso 1 1 d . . . . .
O3W O 1.17490(12) 0.55648(3) 0.23868(11) 0.02833(13) Uani 1 1 d . . . . .
H3WA H 1.091(3) 0.5751(6) 0.263(3) 0.046(4) Uiso 1 1 d . . . . .
H3WB H 1.273(3) 0.5721(6) 0.213(3) 0.052(5) Uiso 1 1 d . . . . .
S1 S 0.68578(3) 0.61766(2) 0.32841(3) 0.02408(5) Uani 1 1 d . . . . .
O2 O 0.52544(12) 0.59268(3) 0.15598(11) 0.03233(14) Uani 1 1 d . . . . .
O3 O 0.61179(15) 0.66691(3) 0.33544(14) 0.03825(18) Uani 1 1 d . . . . .
O4 O 0.68866(14) 0.59165(3) 0.50929(12) 0.03968(18) Uani 1 1 d . . . . .
O5 O 0.89927(14) 0.61737(4) 0.31013(17) 0.0481(2) Uani 1 1 d . . . . .
N1 N 0.30248(14) 0.68771(3) 0.49264(12) 0.02841(15) Uani 1 1 d . . . . .
H1N H 0.394(3) 0.6811(5) 0.433(2) 0.039(4) Uiso 1 1 d . . . . .
C1 C 0.30634(15) 0.66811(3) 0.66624(14) 0.02637(16) Uani 1 1 d . . . . .
N2 N 0.16273(15) 0.68892(3) 0.73076(13) 0.03133(16) Uani 1 1 d . . . . .
C2 C 0.04972(19) 0.72669(4) 0.59431(17) 0.0347(2) Uani 1 1 d . . . . .
H2A H 0.076(2) 0.7588(5) 0.660(2) 0.039(4) Uiso 1 1 d . . . . .
H2B H -0.104(3) 0.7198(6) 0.541(3) 0.049(4) Uiso 1 1 d . . . . .
C3 C 0.15409(19) 0.72442(4) 0.43793(17) 0.0349(2) Uani 1 1 d . . . . .
O1 O 0.1198(2) 0.74964(4) 0.29398(16) 0.0576(3) Uani 1 1 d . . . . .
N3 N 0.43778(17) 0.63275(3) 0.75181(16) 0.0367(2) Uani 1 1 d . . . . .
H3NA H 0.438(3) 0.6223(6) 0.862(3) 0.047(4) Uiso 1 1 d . . . . .
H3NB H 0.517(2) 0.6203(5) 0.692(2) 0.036(4) Uiso 1 1 d . . . . .
C4 C 0.1073(2) 0.67466(5) 0.9008(2) 0.0446(3) Uani 1 1 d . . . . .
H4A H 0.070065 0.702567 0.960471 0.103(8) Uiso 1 1 calc R . . . .
H4B H 0.229485 0.658850 0.995635 0.115(9) Uiso 1 1 calc R . . . .
H4C H -0.014529 0.653124 0.859027 0.112(9) Uiso 1 1 calc R . . . .
O4W O 0.32978(15) 0.50867(3) -0.39569(13) 0.03375(16) Uani 1 1 d . . . . .
H4WA H 0.300(3) 0.5234(7) -0.492(3) 0.048(5) Uiso 1 1 d . . . . .
H4WB H 0.331(3) 0.4780(8) -0.425(3) 0.052(5) Uiso 1 1 d . . . . .

loop_
_atom_site_aniso_label
_atom_site_aniso_U_11
_atom_site_aniso_U_22
_atom_site_aniso_U_33
_atom_site_aniso_U_23
_atom_site_aniso_U_13
_atom_site_aniso_U_12
Cd1 0.02052(5) 0.02781(5) 0.02081(5) -0.00005(3) 0.00636(3) 0.00159(3)
Cu1 0.02052(5) 0.02781(5) 0.02081(5) -0.00005(3) 0.00636(3) 0.00159(3)
O1W 0.0270(3) 0.0591(5) 0.0353(4) -0.0160(4) 0.0045(3) 0.0131(3)
O2W 0.0337(4) 0.0447(4) 0.0304(4) 0.0092(3) 0.0131(3) 0.0049(3)
O3W 0.0271(3) 0.0307(3) 0.0283(3) -0.0036(2) 0.0109(3) -0.0017(2)
S1 0.02223(9) 0.02388(9) 0.02702(10) -0.00225(7) 0.00970(7) 0.00185(7)
O2 0.0312(3) 0.0384(4) 0.0274(3) -0.0067(3) 0.0102(3) -0.0035(3)
O3 0.0441(4) 0.0246(3) 0.0534(5) -0.0016(3) 0.0262(4) 0.0044(3)
O4 0.0458(4) 0.0426(4) 0.0282(3) 0.0080(3) 0.0097(3) 0.0087(3)
O5 0.0272(4) 0.0519(5) 0.0714(6) -0.0150(4) 0.0250(4) -0.0026(3)
N1 0.0306(4) 0.0278(3) 0.0269(3) 0.0007(3) 0.0101(3) 0.0033(3)
C1 0.0273(4) 0.0246(3) 0.0274(4) -0.0012(3) 0.0098(3) 0.0014(3)
N2 0.0325(4) 0.0321(4) 0.0319(4) -0.0001(3) 0.0143(3) 0.0062(3)
C2 0.0328(5) 0.0320(4) 0.0374(5) -0.0020(4) 0.0097(4) 0.0086(4)
C3 0.0377(5) 0.0312(4) 0.0318(5) 0.0014(3) 0.0072(4) 0.0072(4)
O1 0.0748(7) 0.0540(6) 0.0436(5) 0.0202(4) 0.0202(5) 0.0261(5)
N3 0.0432(5) 0.0346(4) 0.0368(5) 0.0105(3) 0.0195(4) 0.0151(4)
C4 0.0514(7) 0.0501(6) 0.0416(6) 0.0010(5) 0.0278(6) 0.0062(5)
O4W 0.0369(4) 0.0372(4) 0.0263(3) 0.0016(3) 0.0100(3) 0.0031(3)

loop_
_atom_type_symbol
_atom_type_description
_atom_type_scat_dispersion_real
_atom_type_scat_dispersion_imag
_atom_type_scat_source
C C 0.0034 0.0017 'XDISP Program in WinGX L.Kissel & R.H.Pratt Acta Cryst A46 170 1990'
H H 0.0000 0.0000 'XDISP Program in WinGX L.Kissel & R.H.Pratt Acta Cryst A46 170 1990'
N N 0.0065 0.0035 'XDISP Program in WinGX L.Kissel & R.H.Pratt Acta Cryst A46 170 1990'
O O 0.0115 0.0064 'XDISP Program in WinGX L.Kissel & R.H.Pratt Acta Cryst A46 170 1990'
S S 0.1300 0.1309 'XDISP Program in WinGX L.Kissel & R.H.Pratt Acta Cryst A46 170 1990'
Cu Cu 0.3203 1.3289 'XDISP Program in WinGX L.Kissel & R.H.Pratt Acta Cryst A46 170 1990'
Cd Cd -0.7330 1.2632 'XDISP Program in WinGX L.Kissel & R.H.Pratt Acta Cryst A46 170 1990'

loop_
_geom_angle_atom_site_label_1
_geom_angle_atom_site_label_2
_geom_angle_atom_site_label_3
_geom_angle
_geom_angle_site_symmetry_1
_geom_angle_site_symmetry_3
_geom_angle_publ_flag
O1W Cd1 O1W 180.0 3_765 . ?
O1W Cd1 O2W 88.05(4) 3_765 . ?
O1W Cd1 O2W 91.95(4) . . ?
O1W Cd1 O2W 91.95(4) 3_765 3_765 ?
O1W Cd1 O2W 88.05(4) . 3_765 ?
O2W Cd1 O2W 180.0 . 3_765 ?
O1W Cd1 O3W 93.36(3) 3_765 3_765 ?
O1W Cd1 O3W 86.64(3) . 3_765 ?
O2W Cd1 O3W 87.56(3) . 3_765 ?
O2W Cd1 O3W 92.44(3) 3_765 3_765 ?
O1W Cd1 O3W 86.64(3) 3_765 . ?
O1W Cd1 O3W 93.36(3) . . ?
O2W Cd1 O3W 92.44(3) . . ?
O2W Cd1 O3W 87.56(3) 3_765 . ?
O3W Cd1 O3W 180.0 3_765 . ?
Cd1 O1W H1WA 127.4(14) . . ?
Cd1 O1W H1WB 119.0(13) . . ?
H1WA O1W H1WB 110.3(18) . . ?
Cd1 O2W H2WA 118.5(11) . . ?
Cd1 O2W H2WB 112.6(13) . . ?
H2WA O2W H2WB 108.1(17) . . ?
Cd1 O3W H3WA 112.9(12) . . ?
Cd1 O3W H3WB 113.7(12) . . ?
H3WA O3W H3WB 109.9(16) . . ?
O5 S1 O3 110.51(5) . . ?
O5 S1 O4 111.02(6) . . ?
O3 S1 O4 109.34(5) . . ?
O5 S1 O2 110.21(5) . . ?
O3 S1 O2 108.71(5) . . ?
O4 S1 O2 106.96(5) . . ?
C1 N1 C3 110.41(9) . . ?
C1 N1 H1N 124.9(10) . . ?
C3 N1 H1N 124.1(10) . . ?
N3 C1 N2 126.66(10) . . ?
N3 C1 N1 122.22(9) . . ?
N2 C1 N1 111.12(8) . . ?
C1 N2 C4 126.61(9) . . ?
C1 N2 C2 109.80(9) . . ?
C4 N2 C2 123.37(9) . . ?
N2 C2 C3 102.49(8) . . ?
N2 C2 H2A 111.6(9) . . ?
C3 C2 H2A 110.0(9) . . ?
N2 C2 H2B 109.8(10) . . ?
C3 C2 H2B 112.3(10) . . ?
H2A C2 H2B 110.4(13) . . ?
O1 C3 N1 125.62(12) . . ?
O1 C3 C2 128.23(11) . . ?
N1 C3 C2 106.14(9) . . ?
C1 N3 H3NA 119.1(12) . . ?
C1 N3 H3NB 118.9(10) . . ?
H3NA N3 H3NB 121.9(15) . . ?
N2 C4 H4A 109.5 . . ?
N2 C4 H4B 109.5 . . ?
H4A C4 H4B 109.5 . . ?
N2 C4 H4C 109.5 . . ?
H4A C4 H4C 109.5 . . ?
H4B C4 H4C 109.5 . . ?
H4WA O4W H4WB 108.9(19) . . ?

loop_
_geom_bond_atom_site_label_1
_geom_bond_atom_site_label_2
_geom_bond_distance
_geom_bond_site_symmetry_2
_geom_bond_publ_flag
Cd1 O1W 2.2295(8) 3_765 ?
Cd1 O1W 2.2295(8) . ?
Cd1 O2W 2.2586(8) . ?
Cd1 O2W 2.2586(8) 3_765 ?
Cd1 O3W 2.3178(7) 3_765 ?
Cd1 O3W 2.3178(7) . ?
O1W H1WA 0.79(2) . ?
O1W H1WB 0.797(19) . ?
O2W H2WA 0.827(18) . ?
O2W H2WB 0.84(2) . ?
O3W H3WA 0.819(18) . ?
O3W H3WB 0.852(19) . ?
S1 O5 1.4512(8) . ?
S1 O3 1.4628(8) . ?
S1 O4 1.4842(8) . ?
S1 O2 1.4904(8) . ?
N1 C1 1.3554(13) . ?
N1 C3 1.3720(13) . ?
N1 H1N 0.869(16) . ?
C1 N3 1.3131(12) . ?
C1 N2 1.3203(12) . ?
N2 C4 1.4481(15) . ?
N2 C2 1.4544(14) . ?
C2 C3 1.5083(17) . ?
C2 H2A 0.998(15) . ?
C2 H2B 0.965(19) . ?
C3 O1 1.2063(14) . ?
N3 H3NA 0.842(17) . ?
N3 H3NB 0.855(15) . ?
C4 H4A 0.9600 . ?
C4 H4B 0.9600 . ?
C4 H4C 0.9600 . ?
O4W H4WA 0.767(19) . ?
O4W H4WB 0.88(2) . ?

loop_
_geom_hbond_atom_site_label_D
_geom_hbond_atom_site_label_H
_geom_hbond_atom_site_label_A
_geom_hbond_distance_DH
_geom_hbond_distance_HA
_geom_hbond_distance_DA
_geom_hbond_angle_DHA
_geom_hbond_site_symmetry_A
_geom_hbond_publ_flag
O1W H1WA S1 0.79(2) 2.934(19) 3.6560(9) 152.4(17) . yes
O1W H1WA O2 0.79(2) 1.91(2) 2.6995(11) 169.6(18) . yes
O1W H1WB O4W 0.797(19) 1.944(19) 2.7385(13) 175.0(18) . yes
O2W H2WA S1 0.827(18) 3.007(18) 3.7909(9) 158.8(14) 3_766 yes
O2W H2WA O4 0.827(18) 1.936(18) 2.7617(12) 175.5(16) 3_766 yes
O2W H2WB O4W 0.84(2) 1.91(2) 2.7406(13) 170(2) 3_665 yes
O3W H3WA O5 0.819(18) 1.838(18) 2.6569(11) 178.6(18) . yes
O3W H3WB S1 0.852(19) 2.838(19) 3.6117(8) 151.9(15) 1_655 yes
O3W H3WB O2 0.852(19) 1.923(19) 2.7586(11) 166.4(17) 1_655 yes
N1 H1N S1 0.869(16) 2.892(16) 3.6873(9) 153.1(13) . yes
N1 H1N O3 0.869(16) 1.842(16) 2.7070(12) 173.6(15) . yes
C2 H2A O3 0.998(15) 2.395(15) 3.3878(13) 173.6(12) 4_576 yes
C2 H2B O3 0.965(19) 2.432(18) 3.2818(15) 146.7(14) 1_455 yes
N3 H3NA O2 0.842(17) 2.157(17) 2.9785(13) 165.3(16) 1_556 yes
N3 H3NB O4 0.855(15) 2.160(15) 3.0106(13) 173.2(14) . yes
C4 H4A O1 0.96 2.65 3.4949(17) 146.6 1_556 yes
C4 H4B O2 0.96 2.63 3.5508(16) 159.8 1_556 yes
O4W H4WA O3W 0.767(19) 2.046(19) 2.8052(12) 170.7(19) 1_454 yes
O4W H4WB S1 0.88(2) 2.77(2) 3.5602(10) 150.6(16) 3_665 yes
O4W H4WB O4 0.88(2) 2.03(2) 2.9035(13) 175.5(19) 3_665 yes
